data_4022047
loop_
_publ_author_name
'Alexey Y. Koposov'
'Rashad R. Karimov'
'Ivan M. Geraskin'
'Victor N. Nemykin'
'Viktor V. Zhdankin'

_publ_section_title
;
 2-Iodylphenol Ethers: Preparation, X-ray Crystal Structure,
 and Reactivity of New Hypervalent Iodine(V) Oxidizing Reagents
;
_journal_name_full 'Journal of Organic Chemistry'
_journal_page_first 8452
_journal_page_last 8458
_journal_paper_doi 10.1021/jo0614947
_journal_volume 71
_journal_year 2006
_chemical_formula_moiety 'C9 H11 I1 O3'
_chemical_formula_sum 'C9 H11 I O3'
_chemical_formula_weight 294.09
_space_group_IT_number 14
_symmetry_cell_setting monoclinic
_symmetry_space_group_name_Hall '-P 2ybc'
_symmetry_space_group_name_H-M 'P 1 21/c 1'
_atom_sites_solution_hydrogens geom
_atom_sites_solution_primary direct
_audit_creation_date 05-02-04
_audit_creation_method CRYSTALS_ver_12.39
_cell_angle_alpha 90
_cell_angle_beta 102.746(14)
_cell_angle_gamma 90
_cell_formula_units_Z 4
_cell_length_a 6.2665(15)
_cell_length_b 13.0901(15)
_cell_length_c 12.7349(17)
_cell_measurement_reflns_used 25
_cell_measurement_temperature 293
_cell_measurement_theta_max 18
_cell_measurement_theta_min 15
_cell_volume 1018.9(3)
_computing_cell_refinement 'USER DEFINED CELL REFINEMENT'
_computing_data_collection 'USER DEFINED DATA COLLECTION'
_computing_data_reduction 'USER DEFINED DATA REDUCTION'
_computing_molecular_graphics 'CAMERON (Watkin et al 1996)'
_computing_publication_material 'CRYSTALS (Betteridge et al 2003)'
_computing_structure_refinement 'CRYSTALS (Betteridge et al 2003)'
_computing_structure_solution 'SIR92 (Altomare et al, 1994)'
_diffrn_ambient_temperature 293
_diffrn_measured_fraction_theta_full 0.997
_diffrn_measured_fraction_theta_max 0.997
_diffrn_measurement_device_type Unknown
_diffrn_measurement_method \w/2\q
_diffrn_radiation_monochromator graphite
_diffrn_radiation_type 'Mo K\a'
_diffrn_radiation_wavelength 0.71073
_diffrn_reflns_av_R_equivalents 0.000
_diffrn_reflns_limit_h_max 7
_diffrn_reflns_limit_h_min -8
_diffrn_reflns_limit_k_max 0
_diffrn_reflns_limit_k_min -17
_diffrn_reflns_limit_l_max 16
_diffrn_reflns_limit_l_min 0
_diffrn_reflns_number 2444
_diffrn_reflns_theta_full 27.488
_diffrn_reflns_theta_max 27.488
_diffrn_reflns_theta_min 3.112
_diffrn_standards_decay_% 0.00
_diffrn_standards_interval_count 150
_diffrn_standards_number 3
_exptl_absorpt_coefficient_mu 3.116
_exptl_absorpt_correction_T_max 0.39
_exptl_absorpt_correction_T_min 0.29
_exptl_absorpt_correction_type psi-scan
_exptl_absorpt_process_details
; 
 Azimutal absorption correction (North et al, 1968) 
;
_exptl_crystal_colour colorless
_exptl_crystal_density_diffrn 1.917
_exptl_crystal_description block
_exptl_crystal_F_000 568
_exptl_crystal_size_max 0.80
_exptl_crystal_size_mid 0.30
_exptl_crystal_size_min 0.30
_refine_diff_density_max 0.73
_refine_diff_density_min -1.74
_refine_ls_extinction_method None
_refine_ls_goodness_of_fit_ref 0.8219
_refine_ls_hydrogen_treatment refxyz
_refine_ls_matrix_type full
_refine_ls_number_parameters 151
_refine_ls_number_reflns 2121
_refine_ls_number_restraints 50
_refine_ls_R_factor_all 0.0415
_refine_ls_R_factor_gt 0.0384
_refine_ls_shift/su_max 0.001338
_refine_ls_structure_factor_coef Fsqd
_refine_ls_weighting_details
;
 Method, part 1, Chebychev polynomial, (Watkin, 1994, Prince, 1982) 
 [weight] = 1.0/[A~0~*T~0~(x)+A~1~*T~1~(x) ... +A~n-1~]*T~n-1~(x)] 
 where A~i~ are the Chebychev coefficients listed below and x= Fcalc/Fmax 
 Method = Robust Weighting (Prince, 1982) 
 W = [weight] * [1-(deltaF/6*sigmaF)^2^]^2^ 
 A~i~ are: 
 259. 431. 276. 119. 33.5 
;
_refine_ls_weighting_scheme calc
_refine_ls_wR_factor_all 0.1051
_refine_ls_wR_factor_gt 0.1031
_refine_ls_wR_factor_ref 0.1031
_reflns_limit_h_max 7
_reflns_limit_h_min -8
_reflns_limit_k_max 16
_reflns_limit_k_min 0
_reflns_limit_l_max 16
_reflns_limit_l_min 0
_reflns_number_gt 2121
_reflns_number_total 2334
_reflns_threshold_expression I>3.00u(I)
_cod_data_source_file jo0614947si20060821_114101.cif
_cod_depositor_comments
;
The following automatic conversions were performed:
'_symmetry_cell_setting' value 'Monoclinic' changed to 'monoclinic'
according to '/home/saulius/struct/CIF-dictionaries/cif_core.dic'
dictionary named 'cif_core.dic' version 2.4.1 from 2010-06-29.

Automatic conversion script
Id: cif_fix_enum 1527 2010-12-29 10:47:43Z saulius 
;
_cod_original_sg_symbol_H-M 'P 21/c'
_cod_original_formula_sum 'C9 H11 I1 O3'
_cod_database_code 4022047

loop_
_symmetry_equiv_pos_as_xyz
x,y,z
-x,-y,-z
-x,y+1/2,-z+1/2
x,-y+1/2,z+1/2

loop_
_atom_site_label
_atom_site_type_symbol
_atom_site_fract_x
_atom_site_fract_y
_atom_site_fract_z
_atom_site_U_iso_or_equiv
_atom_site_occupancy
_atom_site_adp_type
_atom_site_refinement_flags_posn
I1 I 0.77864(4) 0.043861(18) 0.553116(19) 0.0315 1.0000 Uani .
O2 O 0.6406(5) -0.0757(2) 0.5614(3) 0.0422 1.0000 Uani .
O3 O 1.0574(5) 0.0110(3) 0.6160(3) 0.0421 1.0000 Uani .
C4 C 0.6973(7) 0.1154(3) 0.6863(3) 0.0358 1.0000 Uani D
C5 C 0.7963(7) 0.2109(3) 0.7114(3) 0.0397 1.0000 Uani D
O6 O 0.9224(6) 0.2407(3) 0.6431(3) 0.0511 1.0000 Uani D
C7 C 1.0461(9) 0.3346(4) 0.6581(4) 0.0460 1.0000 Uani D
C8 C 0.9005(12) 0.4250(5) 0.6221(5) 0.0622 1.0000 Uani D
C9 C 1.2173(10) 0.3207(5) 0.5932(6) 0.0665 1.0000 Uani D
C10 C 0.7539(8) 0.2641(4) 0.7988(4) 0.0521 1.0000 Uani D
C11 C 0.6100(8) 0.2225(4) 0.8555(4) 0.0579 1.0000 Uani D
C12 C 0.5091(8) 0.1294(4) 0.8279(4) 0.0562 1.0000 Uani D
C13 C 0.5536(7) 0.0746(4) 0.7420(4) 0.0437 1.0000 Uani D
H71 H 1.115(4) 0.3413(19) 0.7339(16) 0.0524 1.0000 Uiso D
H81 H 0.995(7) 0.486(3) 0.627(4) 0.0742 1.0000 Uiso D
H82 H 0.795(6) 0.436(4) 0.667(3) 0.0742 1.0000 Uiso D
H83 H 0.822(7) 0.414(4) 0.547(2) 0.0742 1.0000 Uiso D
H91 H 1.316(7) 0.380(3) 0.600(4) 0.0813 1.0000 Uiso D
H92 H 1.306(8) 0.260(3) 0.613(4) 0.0813 1.0000 Uiso D
H93 H 1.144(7) 0.315(4) 0.517(2) 0.0813 1.0000 Uiso D
H101 H 0.825(3) 0.3300(14) 0.8201(15) 0.0609 1.0000 Uiso D
H111 H 0.576(3) 0.2606(16) 0.9157(14) 0.0664 1.0000 Uiso D
H121 H 0.406(2) 0.1023(16) 0.8690(15) 0.0655 1.0000 Uiso D
H131 H 0.480(3) 0.0095(14) 0.7200(15) 0.0516 1.0000 Uiso D

loop_
_atom_site_aniso_label
_atom_site_aniso_U_11
_atom_site_aniso_U_22
_atom_site_aniso_U_33
_atom_site_aniso_U_23
_atom_site_aniso_U_13
_atom_site_aniso_U_12
I1 0.03223(19) 0.02984(19) 0.03287(19) -0.00216(9) 0.00782(12) 0.00137(8)
O2 0.0451(17) 0.0303(15) 0.0504(19) 0.0001(13) 0.0085(14) -0.0005(13)
O3 0.0329(15) 0.0522(18) 0.0392(16) -0.0050(14) 0.0037(12) 0.0063(14)
C4 0.039(2) 0.032(2) 0.036(2) -0.0023(16) 0.0094(16) 0.0016(15)
C5 0.047(2) 0.037(2) 0.037(2) -0.0038(17) 0.0122(17) -0.0031(18)
O6 0.069(2) 0.0380(17) 0.0529(19) -0.0139(15) 0.0268(17) -0.0205(16)
C7 0.052(3) 0.037(2) 0.047(3) -0.0022(19) 0.007(2) -0.014(2)
C8 0.077(4) 0.046(3) 0.064(4) 0.001(3) 0.016(3) 0.006(3)
C9 0.053(3) 0.070(4) 0.081(4) 0.007(3) 0.023(3) -0.004(3)
C10 0.072(3) 0.039(2) 0.049(3) -0.012(2) 0.021(3) -0.008(2)
C11 0.076(4) 0.059(3) 0.045(3) -0.016(2) 0.027(3) -0.005(3)
C12 0.066(3) 0.058(3) 0.051(3) -0.014(2) 0.028(3) -0.018(3)
C13 0.049(3) 0.043(2) 0.043(2) -0.004(2) 0.017(2) -0.003(2)

loop_
_atom_type_symbol
_atom_type_scat_dispersion_real
_atom_type_scat_dispersion_imag
_atom_type_scat_Cromer_Mann_a1
_atom_type_scat_Cromer_Mann_b1
_atom_type_scat_Cromer_Mann_a2
_atom_type_scat_Cromer_Mann_b2
_atom_type_scat_Cromer_Mann_a3
_atom_type_scat_Cromer_Mann_b3
_atom_type_scat_Cromer_Mann_a4
_atom_type_scat_Cromer_Mann_b4
_atom_type_scat_Cromer_Mann_c
_atom_type_scat_source
C 0.0033 0.0016 2.3100 20.8439 1.0200 10.2075 1.5886 0.5687 0.8650 51.6512 0.2156 'International Tables Vol C 4.2.6.8 and 6.1.1.4'
H 0.0000 0.0000 0.4930 10.5109 0.3229 26.1257 0.1402 3.1424 0.0408 57.7998 0.0030 'International Tables Vol C 4.2.6.8 and 6.1.1.4'
I -0.4742 1.8119 20.1472 4.3470 18.9949 0.3814 7.5138 27.7660 2.2735 66.8776 4.0712 'International Tables Vol C 4.2.6.8 and 6.1.1.4'
O 0.0106 0.0060 3.0485 13.2771 2.2868 5.7011 1.5463 0.3239 0.8670 32.9089 0.2508 'International Tables Vol C 4.2.6.8 and 6.1.1.4'

loop_
_geom_angle_atom_site_label_1
_geom_angle_site_symmetry_1
_geom_angle_atom_site_label_2
_geom_angle_atom_site_label_3
_geom_angle_site_symmetry_3
_geom_angle
_geom_angle_publ_flag
O3 2_756 I1 I1 2_756 29.94(7) yes
O3 2_756 I1 O2 . 95.05(14) yes
I1 2_756 I1 O2 . 99.65(11) yes
O3 2_756 I1 O3 . 77.74(14) yes
I1 2_756 I1 O3 . 47.80(11) yes
O2 . I1 O3 . 101.38(17) yes
O3 2_756 I1 C4 . 167.00(14) yes
I1 2_756 I1 C4 . 143.70(11) yes
O2 . I1 C4 . 97.77(16) yes
O3 . I1 C4 . 97.56(15) yes
I1 2_756 O3 I1 . 102.26(14) yes
I1 . C4 C5 . 114.1(3) yes
I1 . C4 C13 . 123.3(3) yes
C5 . C4 C13 . 122.6(4) yes
C4 . C5 O6 . 113.8(4) yes
C4 . C5 C10 . 118.5(4) yes
O6 . C5 C10 . 127.7(4) yes
C5 . O6 C7 . 122.2(4) yes
O6 . C7 C8 . 111.0(5) yes
O6 . C7 C9 . 104.6(4) yes
C8 . C7 C9 . 112.7(5) yes
O6 . C7 H71 . 108.5(15) no
C8 . C7 H71 . 109.9(15) no
C9 . C7 H71 . 110.1(15) no
C7 . C8 H81 . 107(3) no
C7 . C8 H82 . 112(3) no
H81 . C8 H82 . 108.9(18) no
C7 . C8 H83 . 109(3) no
H81 . C8 H83 . 109.9(19) no
H82 . C8 H83 . 109.1(18) no
C7 . C9 H91 . 112(3) no
C7 . C9 H92 . 113(3) no
H91 . C9 H92 . 107.9(18) no
C7 . C9 H93 . 108(3) no
H91 . C9 H93 . 107.9(19) no
H92 . C9 H93 . 108.0(19) no
C5 . C10 C11 . 118.9(4) yes
C5 . C10 H101 . 120.4(13) no
C11 . C10 H101 . 120.7(13) no
C10 . C11 C12 . 121.8(5) yes
C10 . C11 H111 . 119.2(13) no
C12 . C11 H111 . 118.9(13) no
C11 . C12 C13 . 119.7(5) yes
C11 . C12 H121 . 120.0(13) no
C13 . C12 H121 . 120.3(13) no
C12 . C13 C4 . 118.4(5) yes
C12 . C13 H131 . 120.8(13) no
C4 . C13 H131 . 120.8(13) no

loop_
_geom_bond_atom_site_label_1
_geom_bond_atom_site_label_2
_geom_bond_site_symmetry_2
_geom_bond_distance
_geom_bond_publ_flag
I1 O3 2_756 2.681(3) yes
I1 I1 2_756 3.5358(8) yes
I1 O2 . 1.803(3) yes
I1 O3 . 1.806(3) yes
I1 C4 . 2.097(4) yes
C4 C5 . 1.400(6) yes
C4 C13 . 1.371(6) yes
C5 O6 . 1.355(6) yes
C5 C10 . 1.389(6) yes
O6 C7 . 1.443(5) yes
C7 C8 . 1.503(8) yes
C7 C9 . 1.504(8) yes
C7 H71 . 0.970(19) no
C8 H81 . 0.984(19) no
C8 H82 . 0.977(19) no
C8 H83 . 0.981(19) no
C9 H91 . 0.981(19) no
C9 H92 . 0.974(19) no
C9 H93 . 0.976(19) no
C10 C11 . 1.385(7) yes
C10 H101 . 0.982(19) no
C11 C12 . 1.382(8) yes
C11 H111 . 0.977(19) no
C12 C13 . 1.387(7) yes
C12 H121 . 0.981(19) no
C13 H131 . 0.980(19) no
